data_2008895
loop_
_publ_author_name
'Jeyakanthan, J.'
'Shanmuga Sundara Raj, S.'
'Velmurugan, D.'
'Hoong-Kun Fun'
'Murugan, P.'

_publ_section_title
;
 Two tetramethylxanthenediones
;
_journal_issue 9
_journal_name_full 'Acta Crystallographica Section C'
_journal_page_first 1515
_journal_page_last 1517
_journal_paper_doi 10.1107/S0108270199006393
_journal_volume 55
_journal_year 1999
_chemical_formula_sum 'C23 H25 N O5'
_chemical_formula_weight 395.44
_chemical_name_systematic
;
1,2,3,4,5,6,7,8-octahydro-3,3,6,6-tetramethyl-9-(2-nitrophenyl)xanthen-1,8-
dione
;
_space_group_IT_number 15
_symmetry_cell_setting monoclinic
_symmetry_space_group_name_Hall '-C 2yc'
_symmetry_space_group_name_H-M 'C 1 2/c 1'
_audit_creation_method SHELXL
_cell_angle_alpha 90.00
_cell_angle_beta 128.750(10)
_cell_angle_gamma 90.00
_cell_formula_units_Z 8
_cell_length_a 26.581(2)
_cell_length_b 10.0940(10)
_cell_length_c 19.624(2)
_cell_measurement_reflns_used 39
_cell_measurement_temperature 293(2)
_cell_measurement_theta_max 11.02
_cell_measurement_theta_min 5.36
_cell_volume 4106.3(9)
_computing_cell_refinement XSCANS
_computing_data_collection 'XSCANS (Siemens, 1994)'
_computing_data_reduction XSCANS
_computing_molecular_graphics 'ORTEPIII (Johnson & Burnett, 1997)'
_computing_publication_material 'SHELXTL and PARST (Nardelli, 1995)'
_computing_structure_refinement SHELXTL
_computing_structure_solution 'SHELXTL (Siemens, 1996)'
_diffrn_ambient_temperature 293(2)
_diffrn_measurement_device 'Siemens P4'
_diffrn_measurement_method '\q/2\q scans'
_diffrn_radiation_monochromator graphite
_diffrn_radiation_source 'fine-focus sealed tube'
_diffrn_radiation_type MoK\a
_diffrn_radiation_wavelength 0.71073
_diffrn_reflns_av_R_equivalents 0.044
_diffrn_reflns_av_sigmaI/netI 0.139
_diffrn_reflns_limit_h_max 34
_diffrn_reflns_limit_h_min -1
_diffrn_reflns_limit_k_max 13
_diffrn_reflns_limit_k_min -1
_diffrn_reflns_limit_l_max 20
_diffrn_reflns_limit_l_min -25
_diffrn_reflns_number 5589
_diffrn_reflns_theta_max 27.50
_diffrn_reflns_theta_min 1.96
_diffrn_standards_decay_% <3
_diffrn_standards_interval_count 97
_diffrn_standards_number 3
_exptl_absorpt_coefficient_mu 0.090
_exptl_absorpt_correction_type none
_exptl_crystal_colour Yellow
_exptl_crystal_density_diffrn 1.279
_exptl_crystal_density_meas ?
_exptl_crystal_description 'Rectangular block'
_exptl_crystal_F_000 1680
_exptl_crystal_size_max 0.42
_exptl_crystal_size_mid 0.32
_exptl_crystal_size_min 0.28
_refine_diff_density_max 0.13
_refine_diff_density_min -0.15
_refine_ls_extinction_method none
_refine_ls_goodness_of_fit_all 0.740
_refine_ls_goodness_of_fit_obs 0.986
_refine_ls_hydrogen_treatment constr
_refine_ls_matrix_type full
_refine_ls_number_parameters 262
_refine_ls_number_reflns 4711
_refine_ls_number_restraints 0
_refine_ls_restrained_S_all 0.740
_refine_ls_restrained_S_obs 0.986
_refine_ls_R_factor_all 0.156
_refine_ls_R_factor_obs 0.043
_refine_ls_shift/esd_max <0.001
_refine_ls_shift/esd_mean 0.000
_refine_ls_structure_factor_coef Fsqd
_refine_ls_weighting_details 'w = 1/[\s^2^(Fo^2^)+(0.0318P)^2^] where P=(Fo^2^+2Fc^2^)/3'
_refine_ls_weighting_scheme calc
_refine_ls_wR_factor_all 0.107
_refine_ls_wR_factor_obs 0.081
_reflns_number_observed 1670
_reflns_number_total 4711
_reflns_observed_criterion I>2\s(I)
_cod_data_source_file fr1174.cif
_cod_data_source_block II
_cod_depositor_comments
;
The following automatic conversions were performed:
'_symmetry_cell_setting' value 'Monoclinic' changed to 'monoclinic'
according to '/home/saulius/struct/CIF-dictionaries/cif_core.dic'
dictionary named 'cif_core.dic' version 2.4.1 from 2010-06-29.

Automatic conversion script
Id: cif_fix_enum 1527 2010-12-29 10:47:43Z saulius 

The following automatic conversions were performed:

'_symmetry_cell_setting' value 'Monoclinic' changed to 'monoclinic'
according to /home/saulius/struct/CIF-dictionaries/cif_core.dic
dictionary named 'cif_core.dic' version 2.4.1 from 2010-06-29.

Automatic conversion script
Id: cif_fix_values 1715 2011-07-08 13:25:40Z adriana 

The following automatic conversions were performed:

'_exptl_crystal_density_meas' value 'not measured' was changed to '?'
- the value is perceived as not measured.

Automatic conversion script
Id: cif_fix_values 3008 2015-01-20 13:52:24Z robertas 

The following automatic conversions were performed:

'_refine_ls_weighting_scheme' value 'calc w =
1/[\s^2^(Fo^2^)+(0.0318P)^2^] where P=(Fo^2^+2Fc^2^)/3' was changed
to 'calc'. New tag '_refine_ls_weighting_details' was created. The
value of the new tag was set to 'w = 1/[\s^2^(Fo^2^)+(0.0318P)^2^]
where P=(Fo^2^+2Fc^2^)/3'.

Automatic conversion script
Id: cif_fix_values 3143 2015-03-26 13:38:13Z robertas 
;
_cod_original_cell_volume 4106.3(7)
_cod_original_sg_symbol_H-M 'C 2/c'
_cod_database_code 2008895

loop_
_symmetry_equiv_pos_as_xyz
'x, y, z'
'-x, y, -z+1/2'
'x+1/2, y+1/2, z'
'-x+1/2, y+1/2, -z+1/2'
'-x, -y, -z'
'x, -y, z-1/2'
'-x+1/2, -y+1/2, -z'
'x+1/2, -y+1/2, z-1/2'

loop_
_atom_site_aniso_label
_atom_site_aniso_U_11
_atom_site_aniso_U_22
_atom_site_aniso_U_33
_atom_site_aniso_U_12
_atom_site_aniso_U_13
_atom_site_aniso_U_23
N1 0.062(2) 0.062(2) 0.0343(12) -0.0084(14) 0.0193(13) 0.0053(11)
O1 0.0649(12) 0.0611(12) 0.0321(9) -0.0130(10) 0.0182(9) -0.0053(9)
O2 0.0704(13) 0.0678(12) 0.0462(10) -0.0152(10) 0.0333(10) 0.0035(10)
O3 0.0714(14) 0.125(2) 0.0481(11) 0.0050(15) 0.0377(11) 0.0036(12)
O4 0.0765(14) 0.106(2) 0.0377(10) -0.0122(13) 0.0083(10) -0.0094(11)
C1 0.048(2) 0.053(2) 0.0374(12) -0.0099(14) 0.0205(12) 0.0006(12)
C1a 0.0345(13) 0.0410(14) 0.0331(13) -0.0036(12) 0.0127(11) -0.0035(11)
C2 0.0454(15) 0.0447(15) 0.0439(14) -0.0095(13) 0.0243(12) -0.0056(12)
C3 0.047(2) 0.047(2) 0.0433(13) -0.0113(13) 0.0253(13) -0.0097(12)
C4 0.0426(15) 0.043(2) 0.0315(13) 0.0013(13) 0.0153(12) -0.0045(12)
C4a 0.0319(13) 0.0379(14) 0.0310(12) 0.0009(11) 0.0159(11) -0.0015(10)
C5 0.044(2) 0.044(2) 0.0479(15) -0.0005(13) 0.0292(13) -0.0012(13)
C5a 0.0347(13) 0.0395(14) 0.0347(12) -0.0018(12) 0.0176(11) -0.0012(11)
C6 0.050(2) 0.056(2) 0.0523(15) -0.0187(14) 0.0286(13) -0.0123(13)
C7 0.0417(15) 0.052(2) 0.0433(14) -0.0116(14) 0.0243(12) -0.0096(12)
C8 0.045(2) 0.060(2) 0.0344(13) -0.0139(14) 0.0122(12) -0.0027(13)
C8a 0.0362(14) 0.0441(15) 0.0377(14) -0.0061(12) 0.0168(12) -0.0031(12)
C9 0.0344(13) 0.0420(14) 0.0303(11) 0.0010(12) 0.0171(11) -0.0003(11)
O10 0.0458(10) 0.0581(11) 0.0310(8) -0.0165(9) 0.0120(8) -0.0001(8)
C11 0.076(2) 0.069(2) 0.063(2) -0.025(2) 0.044(2) -0.006(2)
C12 0.073(2) 0.077(2) 0.101(2) -0.007(2) 0.062(2) -0.012(2)
C13 0.063(2) 0.069(2) 0.057(2) -0.024(2) 0.0277(15) -0.0168(15)
C14 0.066(2) 0.077(2) 0.073(2) -0.008(2) 0.044(2) -0.020(2)
C15 0.0322(13) 0.0383(14) 0.0378(13) -0.0009(11) 0.0150(11) 0.0016(11)
C16 0.047(2) 0.059(2) 0.0508(15) 0.0061(15) 0.0272(14) -0.0024(14)
C17 0.058(2) 0.065(2) 0.085(2) 0.012(2) 0.040(2) -0.004(2)
C18 0.049(2) 0.053(2) 0.096(2) 0.014(2) 0.034(2) 0.013(2)
C19 0.037(2) 0.056(2) 0.059(2) -0.0010(15) 0.0139(14) 0.015(2)
C20 0.0372(14) 0.0398(15) 0.0421(14) -0.0069(13) 0.0152(12) 0.0021(12)

loop_
_atom_site_label
_atom_site_fract_x
_atom_site_fract_y
_atom_site_fract_z
_atom_site_U_iso_or_equiv
_atom_site_thermal_displace_type
_atom_site_calc_flag
_atom_site_refinement_flags
_atom_site_occupancy
_atom_site_disorder_group
_atom_site_type_symbol
N1 0.15248(12) 0.7927(2) 0.71129(13) 0.0603(6) Uani d . 1 . N
O1 0.15315(8) 1.0426(2) 0.63069(9) 0.0610(5) Uani d . 1 . O
O2 -0.01496(8) 0.6548(2) 0.51930(10) 0.0637(5) Uani d . 1 . O
O3 0.09978(10) 0.8157(2) 0.69135(11) 0.0812(7) Uani d . 1 . O
O4 0.20298(9) 0.8129(2) 0.78490(11) 0.0924(7) Uani d . 1 . O
C1 0.06057(11) 1.1187(2) 0.37043(14) 0.0501(7) Uani d . 1 . C
H1A 0.03395(11) 1.1949(2) 0.35851(14) 0.060 Uiso calc R 1 . H
H1B 0.05147(11) 1.0927(2) 0.31610(14) 0.060 Uiso calc R 1 . H
C1a 0.04329(10) 1.0078(2) 0.40221(13) 0.0420(6) Uani d . 1 . C
C2 0.13161(11) 1.1575(2) 0.43656(14) 0.0472(6) Uani d . 1 . C
C3 0.14672(11) 1.1759(2) 0.52517(14) 0.0478(7) Uani d . 1 . C
H3A 0.19283(11) 1.1889(2) 0.56933(14) 0.057 Uiso calc R 1 . H
H3B 0.12555(11) 1.2560(2) 0.52295(14) 0.057 Uiso calc R 1 . H
C4 0.12645(11) 1.0632(2) 0.55307(14) 0.0444(6) Uani d . 1 . C
C4a 0.07310(10) 0.9780(2) 0.48595(13) 0.0362(6) Uani d . 1 . C
C5 -0.03564(11) 0.6871(2) 0.44587(15) 0.0453(6) Uani d . 1 . C
C5a -0.00483(10) 0.7953(2) 0.43365(13) 0.0391(6) Uani d . 1 . C
C6 -0.09496(11) 0.6232(3) 0.36593(14) 0.0552(7) Uani d . 1 . C
H6A -0.13265(11) 0.6646(3) 0.35404(14) 0.066 Uiso calc R 1 . H
H6B -0.09535(11) 0.5306(3) 0.37887(14) 0.066 Uiso calc R 1 . H
C7 -0.10101(11) 0.6309(2) 0.28318(14) 0.0474(6) Uani d . 1 . C
C8 -0.09134(11) 0.7762(2) 0.27112(14) 0.0549(7) Uani d . 1 . C
H8A -0.08840(11) 0.7824(2) 0.22439(14) 0.066 Uiso calc R 1 . H
H8B -0.12854(11) 0.8272(2) 0.25405(14) 0.066 Uiso calc R 1 . H
C8a -0.03172(11) 0.8343(2) 0.35276(14) 0.0437(6) Uani d . 1 . C
C9 0.05630(10) 0.8573(2) 0.51305(13) 0.0377(6) Uani d . 1 . C
H9A 0.04914(10) 0.8838(2) 0.55442(13) 0.045 Uiso calc R 1 . H
O10 -0.00831(7) 0.9361(2) 0.33343(9) 0.0532(5) Uani d . 1 . O
C11 0.14251(13) 1.2869(3) 0.4076(2) 0.0689(8) Uani d . 1 . C
H11A 0.11588(13) 1.3550(3) 0.4044(2) 0.103 Uiso calc R 1 . H
H11B 0.13150(13) 1.2751(3) 0.3511(2) 0.103 Uiso calc R 1 . H
H11C 0.18703(13) 1.3121(3) 0.4490(2) 0.103 Uiso calc R 1 . H
C12 0.17369(13) 1.0481(3) 0.4420(2) 0.0786(9) Uani d . 1 . C
H12A 0.16648(13) 0.9671(3) 0.4603(2) 0.118 Uiso calc R 1 . H
H12B 0.21828(13) 1.0727(3) 0.4835(2) 0.118 Uiso calc R 1 . H
H12C 0.16276(13) 1.0357(3) 0.3856(2) 0.118 Uiso calc R 1 . H
C13 -0.16842(12) 0.5864(3) 0.20350(15) 0.0696(9) Uani d . 1 . C
H13A -0.20032(12) 0.6422(3) 0.19732(15) 0.104 Uiso calc R 1 . H
H13B -0.17534(12) 0.4963(3) 0.21133(15) 0.104 Uiso calc R 1 . H
H13C -0.17180(12) 0.5930(3) 0.15196(15) 0.104 Uiso calc R 1 . H
C14 -0.05050(12) 0.5420(3) 0.2927(2) 0.0716(9) Uani d . 1 . C
H14A -0.05454(12) 0.5473(3) 0.2406(2) 0.107 Uiso calc R 1 . H
H14B -0.05700(12) 0.4521(3) 0.3016(2) 0.107 Uiso calc R 1 . H
H14C -0.00818(12) 0.5707(3) 0.3419(2) 0.107 Uiso calc R 1 . H
C15 0.11258(10) 0.7594(2) 0.55799(14) 0.0408(6) Uani d . 1 . C
C16 0.12472(12) 0.6981(3) 0.5056(2) 0.0547(7) Uani d . 1 . C
H16A 0.09680(12) 0.7141(3) 0.4458(2) 0.066 Uiso calc R 1 . H
C17 0.17653(13) 0.6147(3) 0.5395(2) 0.0721(9) Uani d . 1 . C
H17A 0.18277(13) 0.5749(3) 0.5025(2) 0.086 Uiso calc R 1 . H
C18 0.21880(13) 0.5903(3) 0.6274(2) 0.0738(9) Uani d . 1 . C
H18A 0.25327(13) 0.5327(3) 0.6501(2) 0.089 Uiso calc R 1 . H
C19 0.21019(12) 0.6509(3) 0.6817(2) 0.0613(8) Uani d . 1 . C
H19A 0.23944(12) 0.6367(3) 0.7417(2) 0.074 Uiso calc R 1 . H
C20 0.15758(11) 0.7339(2) 0.64700(15) 0.0463(6) Uani d . 1 . C

loop_
_atom_type_symbol
_atom_type_description
_atom_type_scat_dispersion_real
_atom_type_scat_dispersion_imag
_atom_type_scat_source
C C 0.0033 0.0016 'International Tables Vol C Tables 4.2.6.8 and 6.1.1.4'
H H 0.0000 0.0000 'International Tables Vol C Tables 4.2.6.8 and 6.1.1.4'
N N 0.0061 0.0033 'International Tables Vol C Tables 4.2.6.8 and 6.1.1.4'
O O 0.0106 0.0060 'International Tables Vol C Tables 4.2.6.8 and 6.1.1.4'

loop_
_geom_angle_atom_site_label_1
_geom_angle_atom_site_label_2
_geom_angle_atom_site_label_3
_geom_angle
_geom_angle_publ_flag
O3 N1 O4 122.5(3) yes
O3 N1 C20 120.3(2) yes
O4 N1 C20 117.1(2) yes
C1a C1 C2 112.3(2) ?
C4a C1a O10 123.0(2) ?
C4a C1a C1 125.7(2) ?
O10 C1a C1 111.3(2) ?
C11 C2 C12 110.1(2) ?
C11 C2 C1 109.0(2) ?
C12 C2 C1 109.6(2) ?
C11 C2 C3 110.2(2) ?
C12 C2 C3 110.4(2) ?
C1 C2 C3 107.6(2) ?
C4 C3 C2 115.0(2) ?
O1 C4 C4a 119.8(2) ?
O1 C4 C3 121.3(2) ?
C4a C4 C3 118.9(2) ?
C1a C4a C4 117.9(2) ?
C1a C4a C9 122.5(2) ?
C4 C4a C9 119.5(2) ?
O2 C5 C5a 120.3(2) ?
O2 C5 C6 121.3(2) ?
C5a C5 C6 118.3(2) ?
C8a C5a C5 118.5(2) ?
C8a C5a C9 122.4(2) ?
C5 C5a C9 119.2(2) ?
C5 C6 C7 115.4(2) ?
C14 C7 C6 109.9(2) ?
C14 C7 C8 111.2(2) ?
C6 C7 C8 107.3(2) ?
C14 C7 C13 109.3(2) ?
C6 C7 C13 110.3(2) ?
C8 C7 C13 109.0(2) ?
C8a C8 C7 112.2(2) ?
C5a C8a O10 123.7(2) ?
C5a C8a C8 125.4(2) ?
O10 C8a C8 110.9(2) ?
C4a C9 C5a 109.6(2) yes
C4a C9 C15 109.1(2) ?
C5a C9 C15 111.0(2) ?
C8a O10 C1a 117.8(2) yes
C20 C15 C16 115.3(2) ?
C20 C15 C9 127.3(2) ?
C16 C15 C9 117.0(2) ?
C17 C16 C15 122.4(2) ?
C18 C17 C16 120.1(3) ?
C19 C18 C17 119.8(3) ?
C18 C19 C20 119.8(2) ?
C19 C20 C15 122.6(2) ?
C19 C20 N1 115.2(2) yes
C15 C20 N1 122.2(2) yes

loop_
_geom_bond_atom_site_label_1
_geom_bond_atom_site_label_2
_geom_bond_site_symmetry_2
_geom_bond_distance
_geom_bond_publ_flag
N1 O3 . 1.218(2) yes
N1 O4 . 1.226(2) yes
N1 C20 . 1.475(3) yes
O1 C4 . 1.230(2) yes
O2 C5 . 1.222(2) yes
C1 C1a . 1.487(3) ?
C1 C2 . 1.529(3) ?
C1a C4a . 1.337(3) y
C1a O10 . 1.382(2) yes
C2 C11 . 1.523(3) ?
C2 C12 . 1.527(3) ?
C2 C3 . 1.531(3) ?
C3 C4 . 1.501(3) ?
C4 C4a . 1.465(3) y
C4a C9 . 1.505(3) yes
C5 C5a . 1.472(3) y
C5 C6 . 1.506(3) ?
C5a C8a . 1.329(3) y
C5a C9 . 1.514(3) yes
C6 C7 . 1.530(3) ?
C7 C14 . 1.526(3) ?
C7 C8 . 1.532(3) ?
C7 C13 . 1.533(3) ?
C8 C8a . 1.498(3) ?
C8a O10 . 1.372(3) yes
C9 C15 . 1.530(3) ?
C15 C20 . 1.390(3) ?
C15 C16 . 1.400(3) ?
C16 C17 . 1.379(3) ?
C17 C18 . 1.369(4) ?
C18 C19 . 1.367(4) ?
C19 C20 . 1.389(3) ?

loop_
_geom_torsion_atom_site_label_1
_geom_torsion_atom_site_label_2
_geom_torsion_atom_site_label_3
_geom_torsion_atom_site_label_4
_geom_torsion
C2 C1 C1a C4a 26.3(3)
C2 C1 C1a O10 -153.2(2)
C1a C1 C2 C11 -169.2(2)
C1a C1 C2 C12 70.2(3)
C1a C1 C2 C3 -49.8(3)
C11 C2 C3 C4 169.4(2)
C12 C2 C3 C4 -68.8(3)
C1 C2 C3 C4 50.7(3)
C2 C3 C4 O1 155.3(2)
C2 C3 C4 C4a -25.7(3)
O10 C1a C4a C4 -178.8(2)
C1 C1a C4a C4 1.7(3)
O10 C1a C4a C9 4.7(3)
C1 C1a C4a C9 -174.8(2)
O1 C4 C4a C1a 176.7(2)
C3 C4 C4a C1a -2.3(3)
O1 C4 C4a C9 -6.7(3)
C3 C4 C4a C9 174.3(2)
O2 C5 C5a C8a -174.8(2)
C6 C5 C5a C8a 1.9(3)
O2 C5 C5a C9 5.6(3)
C6 C5 C5a C9 -177.7(2)
O2 C5 C6 C7 -157.5(2)
C5a C5 C6 C7 25.8(3)
C5 C6 C7 C14 70.1(3)
C5 C6 C7 C8 -50.9(3)
C5 C6 C7 C13 -169.4(2)
C14 C7 C8 C8a -69.8(3)
C6 C7 C8 C8a 50.3(3)
C13 C7 C8 C8a 169.7(2)
C5 C5a C8a O10 178.3(2)
C9 C5a C8a O10 -2.1(4)
C5 C5a C8a C8 -0.7(4)
C9 C5a C8a C8 178.8(2)
C7 C8 C8a C5a -27.4(4)
C7 C8 C8a O10 153.4(2)
C1a C4a C9 C5a -10.4(3)
C4 C4a C9 C5a 173.2(2)
C1a C4a C9 C15 111.4(2)
C4 C4a C9 C15 -65.0(2)
C8a C5a C9 C4a 9.1(3)
C5 C5a C9 C4a -171.3(2)
C8a C5a C9 C15 -111.5(2)
C5 C5a C9 C15 68.1(3)
C5a C8a O10 C1a -4.9(3)
C8 C8a O10 C1a 174.3(2)
C4a C1a O10 C8a 3.5(3)
C1 C1a O10 C8a -176.9(2)
C4a C9 C15 C20 104.1(3)
C5a C9 C15 C20 -134.9(2)
C4a C9 C15 C16 -68.7(2)
C5a C9 C15 C16 52.2(3)
C20 C15 C16 C17 2.0(4)
C9 C15 C16 C17 175.7(2)
C15 C16 C17 C18 -0.7(4)
C16 C17 C18 C19 -1.3(4)
C17 C18 C19 C20 1.8(4)
C18 C19 C20 C15 -0.4(4)
C18 C19 C20 N1 179.2(2)
C16 C15 C20 C19 -1.4(3)
C9 C15 C20 C19 -174.4(2)
C16 C15 C20 N1 179.0(2)
C9 C15 C20 N1 6.0(4)
O3 N1 C20 C19 -147.7(2)
O4 N1 C20 C19 30.2(3)
O3 N1 C20 C15 31.9(4)
O4 N1 C20 C15 -150.2(2)

loop_
_cod_related_entry_id
_cod_related_entry_database
_cod_related_entry_code
1 ChemSpider 264484
